data_2228942
loop_
_publ_author_name
'Xu, Xiu-Zhi'
'Li, Zhu-Lai'
'Yan, Wen-Jin'
'Chi, Hui-Li'

_publ_section_title
;
 Poly[dibromidobis[\m-1-(pyridin-4-ylmethyl)-1<i>H</i>-1,2,4-triazole-\k^2^<i>N</i>:<i>N</i>']cadmium]
;
_journal_coeditor_code BH2328
_journal_issue 2
_journal_name_full 'Acta Crystallographica Section E'
_journal_page_first m190
_journal_paper_doi 10.1107/S1600536811000535
_journal_volume 67
_journal_year 2011
_chemical_formula_iupac '[Cd Br2 (C8 H8 N4)2]'
_chemical_formula_moiety 'C16 H16 Br2 Cd N8'
_chemical_formula_sum 'C16 H16 Br2 Cd N8'
_chemical_formula_weight 592.59
_chemical_name_systematic
;
Poly[dibromidobis[\m-1-(pyridin-4-ylmethyl)-1<i>H</i>-1,2,4-triazole-
\k^2^<i>N</i>:<i>N</i>']cadmium]
;
_space_group_IT_number 14
_symmetry_cell_setting monoclinic
_symmetry_space_group_name_Hall '-P 2ybc'
_symmetry_space_group_name_H-M 'P 1 21/c 1'
_atom_sites_solution_hydrogens geom
_atom_sites_solution_primary direct
_atom_sites_solution_secondary difmap
_audit_creation_method SHELXL-97
_cell_angle_alpha 90.00
_cell_angle_beta 114.409(5)
_cell_angle_gamma 90.00
_cell_formula_units_Z 2
_cell_length_a 7.7802(9)
_cell_length_b 16.7299(16)
_cell_length_c 8.4684(10)
_cell_measurement_reflns_used 2944
_cell_measurement_temperature 293(2)
_cell_measurement_theta_max 27.4835
_cell_measurement_theta_min 2.6417
_cell_volume 1003.7(2)
_computing_cell_refinement 'CrystalClear (Rigaku/MSC, 2004)'
_computing_data_collection 'CrystalClear (Rigaku/MSC, 2004)'
_computing_data_reduction 'CrystalClear (Rigaku/MSC, 2004)'
_computing_molecular_graphics 'SHELXTL (Sheldrick, 2008)'
_computing_publication_material 'SHELXTL (Sheldrick, 2008)'
_computing_structure_refinement 'SHELXL97 (Sheldrick, 2008)'
_computing_structure_solution 'SHELXS97 (Sheldrick, 2008)'
_diffrn_ambient_temperature 293(2)
_diffrn_detector_area_resol_mean 14.6306
_diffrn_measured_fraction_theta_full 0.987
_diffrn_measured_fraction_theta_max 0.987
_diffrn_measurement_device_type 'Rigaku Mercury70 CCD'
_diffrn_measurement_method \w
_diffrn_radiation_monochromator graphite
_diffrn_radiation_source 'fine-focus sealed tube'
_diffrn_radiation_type MoK\a
_diffrn_radiation_wavelength 0.71073
_diffrn_reflns_av_R_equivalents 0.0217
_diffrn_reflns_av_sigmaI/netI 0.0224
_diffrn_reflns_limit_h_max 10
_diffrn_reflns_limit_h_min -10
_diffrn_reflns_limit_k_max 19
_diffrn_reflns_limit_k_min -21
_diffrn_reflns_limit_l_max 10
_diffrn_reflns_limit_l_min -10
_diffrn_reflns_number 7206
_diffrn_reflns_theta_full 27.48
_diffrn_reflns_theta_max 27.48
_diffrn_reflns_theta_min 3.12
_diffrn_standards_decay_% 0
_diffrn_standards_interval_count 0
_diffrn_standards_interval_time 0
_diffrn_standards_number 0
_exptl_absorpt_coefficient_mu 5.087
_exptl_absorpt_correction_T_max 1.0000
_exptl_absorpt_correction_T_min 0.4984
_exptl_absorpt_correction_type multi-scan
_exptl_absorpt_process_details '(ABSCOR; Higashi, 1995)'
_exptl_crystal_colour yellow
_exptl_crystal_density_diffrn 1.961
_exptl_crystal_density_method 'not measured'
_exptl_crystal_description block
_exptl_crystal_F_000 572
_exptl_crystal_size_max 0.65
_exptl_crystal_size_mid 0.60
_exptl_crystal_size_min 0.55
_refine_diff_density_max 0.738
_refine_diff_density_min -0.511
_refine_ls_extinction_method none
_refine_ls_goodness_of_fit_ref 0.913
_refine_ls_hydrogen_treatment constr
_refine_ls_matrix_type full
_refine_ls_number_constraints 0
_refine_ls_number_parameters 124
_refine_ls_number_reflns 2270
_refine_ls_number_restraints 0
_refine_ls_restrained_S_all 0.913
_refine_ls_R_factor_all 0.0265
_refine_ls_R_factor_gt 0.0235
_refine_ls_shift/su_max 0.083
_refine_ls_shift/su_mean 0.005
_refine_ls_structure_factor_coef Fsqd
_refine_ls_weighting_details 'calc w=1/[\s^2^(Fo^2^)+(0.0480P)^2^+0.7729P] where P=(Fo^2^+2Fc^2^)/3'
_refine_ls_weighting_scheme calc
_refine_ls_wR_factor_gt 0.0672
_refine_ls_wR_factor_ref 0.0688
_reflns_number_gt 2098
_reflns_number_total 2270
_reflns_threshold_expression I>2\s(I)
_cod_data_source_file bh2328.cif
_cod_data_source_block I
_cod_original_cell_volume 1003.74(19)
_cod_original_sg_symbol_H-M 'P 21/c'
_cod_database_code 2228942
_cod_database_fobs_code 2228942

loop_
_symmetry_equiv_pos_as_xyz
'x, y, z'
'-x, y+1/2, -z+1/2'
'-x, -y, -z'
'x, -y-1/2, z-1/2'

loop_
_atom_site_type_symbol
_atom_site_label
_atom_site_fract_x
_atom_site_fract_y
_atom_site_fract_z
_atom_site_U_iso_or_equiv
_atom_site_adp_type
_atom_site_calc_flag
_atom_site_refinement_flags
_atom_site_occupancy
_atom_site_disorder_assembly
_atom_site_disorder_group
Cd Cd1 0.0000 0.5000 0.5000 0.02280(9) Uani d S 1 . .
Br Br1 0.19066(4) 0.538566(18) 0.30452(4) 0.03501(10) Uani d . 1 . .
C C1 0.2617(4) 0.57653(19) 0.8969(4) 0.0371(6) Uani d . 1 . .
H H1A 0.1582 0.5731 0.9248 0.044 Uiso calc R 1 . .
C C2 0.4305(4) 0.56459(17) 0.7599(4) 0.0303(5) Uani d . 1 . .
H H2A 0.4757 0.5526 0.6768 0.036 Uiso calc R 1 . .
C C3 0.7295(4) 0.61998(17) 0.9870(4) 0.0380(7) Uani d . 1 . .
H H3A 0.7919 0.5889 0.9293 0.046 Uiso calc R 1 . .
H H3B 0.7836 0.6045 1.1082 0.046 Uiso calc R 1 . .
C C4 0.7711(4) 0.70758(15) 0.9750(4) 0.0297(6) Uani d . 1 . .
C C5 0.6428(4) 0.76858(18) 0.9397(5) 0.0404(7) Uani d . 1 . .
H H5A 0.5176 0.7576 0.9173 0.048 Uiso calc R 1 . .
C C6 0.7013(4) 0.84676(17) 0.9379(4) 0.0388(7) Uani d . 1 . .
H H6A 0.6129 0.8875 0.9146 0.047 Uiso calc R 1 . .
C C7 1.0005(4) 0.8062(2) 1.0007(5) 0.0458(8) Uani d . 1 . .
H H7A 1.1243 0.8186 1.0204 0.055 Uiso calc R 1 . .
C C8 0.9543(5) 0.72732(18) 1.0071(5) 0.0439(8) Uani d . 1 . .
H H8A 1.0458 0.6877 1.0329 0.053 Uiso calc R 1 . .
N N1 0.5308(3) 0.59953(13) 0.9121(3) 0.0299(5) Uani d . 1 . .
N N2 0.4232(4) 0.60782(17) 1.0010(3) 0.0421(6) Uani d . 1 . .
N N3 0.2588(3) 0.54957(14) 0.7446(3) 0.0293(5) Uani d . 1 . .
N N4 0.8769(3) 0.86608(13) 0.9675(3) 0.0327(5) Uani d . 1 . .

loop_
_atom_site_aniso_label
_atom_site_aniso_U_11
_atom_site_aniso_U_22
_atom_site_aniso_U_33
_atom_site_aniso_U_12
_atom_site_aniso_U_13
_atom_site_aniso_U_23
Cd1 0.02036(14) 0.01935(14) 0.02797(15) 0.00065(9) 0.00926(11) -0.00225(9)
Br1 0.03130(17) 0.04281(18) 0.03652(17) 0.00314(12) 0.01962(13) 0.00383(11)
C1 0.0407(16) 0.0381(15) 0.0380(15) -0.0095(13) 0.0219(13) -0.0070(12)
C2 0.0263(13) 0.0304(13) 0.0339(14) -0.0032(11) 0.0120(11) -0.0059(11)
C3 0.0299(14) 0.0247(13) 0.0469(17) -0.0070(11) 0.0033(13) -0.0006(12)
C4 0.0316(14) 0.0218(12) 0.0318(13) -0.0059(10) 0.0092(11) -0.0013(10)
C5 0.0278(14) 0.0297(14) 0.0595(19) -0.0051(11) 0.0138(14) 0.0007(13)
C6 0.0298(14) 0.0243(13) 0.0595(19) 0.0013(11) 0.0157(14) 0.0046(12)
C7 0.0329(16) 0.0255(15) 0.083(3) -0.0035(12) 0.0282(17) -0.0032(14)
C8 0.0340(15) 0.0234(14) 0.075(2) -0.0006(12) 0.0227(16) -0.0022(13)
N1 0.0309(12) 0.0221(10) 0.0320(11) -0.0059(9) 0.0083(10) -0.0018(8)
N2 0.0496(16) 0.0464(15) 0.0362(13) -0.0175(13) 0.0235(12) -0.0127(11)
N3 0.0257(11) 0.0310(12) 0.0297(11) -0.0026(9) 0.0100(9) -0.0046(9)
N4 0.0328(12) 0.0221(11) 0.0449(14) -0.0022(9) 0.0177(11) 0.0007(9)

loop_
_atom_type_symbol
_atom_type_description
_atom_type_scat_dispersion_real
_atom_type_scat_dispersion_imag
_atom_type_scat_source
C C 0.0033 0.0016 'International Tables Vol C Tables 4.2.6.8 and 6.1.1.4'
H H 0.0000 0.0000 'International Tables Vol C Tables 4.2.6.8 and 6.1.1.4'
N N 0.0061 0.0033 'International Tables Vol C Tables 4.2.6.8 and 6.1.1.4'
Br Br -0.2901 2.4595 'International Tables Vol C Tables 4.2.6.8 and 6.1.1.4'
Cd Cd -0.8075 1.2024 'International Tables Vol C Tables 4.2.6.8 and 6.1.1.4'

loop_
_geom_angle_atom_site_label_1
_geom_angle_atom_site_label_2
_geom_angle_atom_site_label_3
_geom_angle_site_symmetry_1
_geom_angle_site_symmetry_3
_geom_angle
_geom_angle_publ_flag
N3 Cd1 N3 . 3_566 180.0 ?
N3 Cd1 N4 . 4_475 85.88(8) ?
N3 Cd1 N4 3_566 4_475 94.12(8) ?
N3 Cd1 N4 . 2_646 94.12(8) ?
N3 Cd1 N4 3_566 2_646 85.88(8) ?
N4 Cd1 N4 4_475 2_646 180.0 ?
N3 Cd1 Br1 . . 88.21(6) ?
N3 Cd1 Br1 3_566 . 91.79(6) ?
N4 Cd1 Br1 4_475 . 90.06(6) ?
N4 Cd1 Br1 2_646 . 89.94(6) ?
N3 Cd1 Br1 . 3_566 91.79(6) ?
N3 Cd1 Br1 3_566 3_566 88.21(6) ?
N4 Cd1 Br1 4_475 3_566 89.94(6) ?
N4 Cd1 Br1 2_646 3_566 90.06(6) ?
Br1 Cd1 Br1 . 3_566 180.0 ?
N2 C1 N3 . . 114.0(3) ?
N2 C1 H1A . . 123.0 ?
N3 C1 H1A . . 123.0 ?
N3 C2 N1 . . 110.2(3) ?
N3 C2 H2A . . 124.9 ?
N1 C2 H2A . . 124.9 ?
N1 C3 C4 . . 114.7(2) ?
N1 C3 H3A . . 108.6 ?
C4 C3 H3A . . 108.6 ?
N1 C3 H3B . . 108.6 ?
C4 C3 H3B . . 108.6 ?
H3A C3 H3B . . 107.6 ?
C5 C4 C8 . . 117.8(3) ?
C5 C4 C3 . . 125.3(3) ?
C8 C4 C3 . . 116.9(3) ?
C4 C5 C6 . . 119.4(3) ?
C4 C5 H5A . . 120.3 ?
C6 C5 H5A . . 120.3 ?
N4 C6 C5 . . 123.1(3) ?
N4 C6 H6A . . 118.4 ?
C5 C6 H6A . . 118.4 ?
N4 C7 C8 . . 123.4(3) ?
N4 C7 H7A . . 118.3 ?
C8 C7 H7A . . 118.3 ?
C7 C8 C4 . . 119.3(3) ?
C7 C8 H8A . . 120.4 ?
C4 C8 H8A . . 120.4 ?
C2 N1 N2 . . 109.6(2) ?
C2 N1 C3 . . 128.3(3) ?
N2 N1 C3 . . 121.9(2) ?
C1 N2 N1 . . 103.2(2) ?
C2 N3 C1 . . 103.0(2) ?
C2 N3 Cd1 . . 128.17(19) ?
C1 N3 Cd1 . . 128.52(19) ?
C6 N4 C7 . . 117.0(2) ?
C6 N4 Cd1 . 2_656 125.46(19) ?
C7 N4 Cd1 . 2_656 117.12(19) ?

loop_
_geom_bond_atom_site_label_1
_geom_bond_atom_site_label_2
_geom_bond_site_symmetry_2
_geom_bond_distance
_geom_bond_publ_flag
Cd1 N3 . 2.363(2) ?
Cd1 N3 3_566 2.363(2) ?
Cd1 N4 4_475 2.407(2) ?
Cd1 N4 2_646 2.407(2) ?
Cd1 Br1 . 2.7178(4) ?
Cd1 Br1 3_566 2.7178(3) ?
C1 N2 . 1.310(4) ?
C1 N3 . 1.358(4) ?
C1 H1A . 0.9300 ?
C2 N3 . 1.312(4) ?
C2 N1 . 1.334(4) ?
C2 H2A . 0.9300 ?
C3 N1 . 1.449(4) ?
C3 C4 . 1.513(4) ?
C3 H3A . 0.9700 ?
C3 H3B . 0.9700 ?
C4 C5 . 1.372(4) ?
C4 C8 . 1.376(4) ?
C5 C6 . 1.387(4) ?
C5 H5A . 0.9300 ?
C6 N4 . 1.323(4) ?
C6 H6A . 0.9300 ?
C7 N4 . 1.335(4) ?
C7 C8 . 1.375(4) ?
C7 H7A . 0.9300 ?
C8 H8A . 0.9300 ?
N1 N2 . 1.345(4) ?
N4 Cd1 2_656 2.407(2) ?
